data_4314870
loop_
_publ_author_name
'John E. Bercaw'
'Alec C. Durrell'
'Harry B. Gray'
'Jennifer C. Green'
'Nilay Hazari'
'Jay A. Labinger'
'Jay R. Winkler'

_publ_section_title
;
 Electronic Structures of PdII Dimers
;
_journal_name_full 'Inorganic Chemistry'
_journal_page_first 1801
_journal_page_last 1810
_journal_paper_doi 10.1021/ic902189g
_journal_volume 49
_journal_year 2010
_chemical_formula_moiety 'C13 H16 N3 Pd, Cl'
_chemical_formula_sum 'C13 H16 Cl N3 Pd'
_chemical_formula_weight 356.14
_chemical_name_systematic
;
 ?
;
_space_group_IT_number 61
_symmetry_cell_setting orthorhombic
_symmetry_space_group_name_Hall '-P 2ac 2ab'
_symmetry_space_group_name_H-M 'P b c a'
_atom_sites_solution_hydrogens difmap
_atom_sites_solution_primary direct
_atom_sites_solution_secondary difmap
_audit_creation_method SHELXL-97
_cell_angle_alpha 90.00
_cell_angle_beta 90.00
_cell_angle_gamma 90.00
_cell_formula_units_Z 8
_cell_length_a 16.0378(7)
_cell_length_b 8.6175(4)
_cell_length_c 18.8053(8)
_cell_measurement_reflns_used 9539
_cell_measurement_temperature 100(2)
_cell_measurement_theta_max 39.00
_cell_measurement_theta_min 2.51
_cell_volume 2599.0(2)
_computing_cell_refinement 'Bruker SAINT-Plus v7.34A'
_computing_data_collection 'Bruker APEX2 v2.1-0'
_computing_data_reduction 'Bruker SAINT-Plus v7.34A'
_computing_molecular_graphics 'Bruker XP v5.1'
_computing_publication_material 'Bruker XCIF 2008'
_computing_structure_refinement 'SHELXL-97 (Sheldrick, 2008)'
_computing_structure_solution 'SHELXS-97 (Sheldrick, 2008)'
_diffrn_ambient_temperature 100(2)
_diffrn_measured_fraction_theta_full 0.934
_diffrn_measured_fraction_theta_max 0.934
_diffrn_measurement_device_type 'Bruker KAPPA APEX II'
_diffrn_measurement_method '\w scans; 15 settings'
_diffrn_radiation_monochromator graphite
_diffrn_radiation_source 'fine-focus sealed tube'
_diffrn_radiation_type MoK\a
_diffrn_radiation_wavelength 0.71073
_diffrn_reflns_av_R_equivalents 0.1003
_diffrn_reflns_av_sigmaI/netI 0.0342
_diffrn_reflns_limit_h_max 28
_diffrn_reflns_limit_h_min -28
_diffrn_reflns_limit_k_max 11
_diffrn_reflns_limit_k_min -15
_diffrn_reflns_limit_l_max 29
_diffrn_reflns_limit_l_min -31
_diffrn_reflns_number 89946
_diffrn_reflns_theta_full 39.30
_diffrn_reflns_theta_max 39.30
_diffrn_reflns_theta_min 2.17
_exptl_absorpt_coefficient_mu 1.618
_exptl_absorpt_correction_T_max 0.9092
_exptl_absorpt_correction_T_min 0.6784
_exptl_absorpt_correction_type none
_exptl_crystal_colour Colorless
_exptl_crystal_density_diffrn 1.820
_exptl_crystal_density_method 'not measured'
_exptl_crystal_description Plate
_exptl_crystal_F_000 1424
_exptl_crystal_size_max 0.26
_exptl_crystal_size_mid 0.20
_exptl_crystal_size_min 0.06
_refine_diff_density_max 1.225
_refine_diff_density_min -1.258
_refine_diff_density_rms 0.112
_refine_ls_extinction_method none
_refine_ls_goodness_of_fit_ref 1.580
_refine_ls_hydrogen_treatment Unrestrained
_refine_ls_matrix_type 'Full matrix'
_refine_ls_number_parameters 227
_refine_ls_number_reflns 7197
_refine_ls_number_restraints 0
_refine_ls_restrained_S_all 1.580
_refine_ls_R_factor_all 0.0370
_refine_ls_R_factor_gt 0.0256
_refine_ls_shift/su_max 0.001
_refine_ls_shift/su_mean 0.000
_refine_ls_structure_factor_coef Fsqd
_refine_ls_weighting_details w=1/s^2^(Fo^2^)
_refine_ls_weighting_scheme sigma
_refine_ls_wR_factor_gt 0.0532
_refine_ls_wR_factor_ref 0.0544
_reflns_number_gt 5783
_reflns_number_total 7197
_reflns_threshold_expression >2sigma(I)
_cod_data_source_file ic902189g_si_002_6.cif
_cod_data_source_block COMPOUND_6
_cod_depositor_comments
;
The following automatic conversions were performed:

'_symmetry_cell_setting' value 'Orthorhombic' changed to
'orthorhombic' according to the built-in table from CIF Core
dictionary named 'cif_core.dic' version 2.4.1 from
2010-06-29.

'_refine_ls_weighting_scheme' value 'Sigma' changed to
'sigma' according to the built-in table from CIF Core dictionary
named 'cif_core.dic' version 2.4.1 from 2010-06-29.

Automatic conversion script
Id: cif_fix_values 1646 2011-03-28 12:23:43Z adriana 

The following automatic conversions were performed:

'_atom_sites_solution_primary' value 'Direct methods' was changed to
'direct'.

'_atom_sites_solution_secondary' value 'Difference Fourier map' was
changed to 'difmap'.

'_atom_sites_solution_hydrogens' value 'Difference Fourier map' was
changed to 'difmap'.

Automatic conversion script
Id: cif_fix_values 6452 2018-10-05 10:23:21Z andrius 
;
_cod_database_code 4314870

loop_
_symmetry_equiv_pos_as_xyz
'x, y, z'
'-x+1/2, -y, z+1/2'
'-x, y+1/2, -z+1/2'
'x+1/2, -y+1/2, -z'
'-x, -y, -z'
'x-1/2, y, -z-1/2'
'x, -y-1/2, z-1/2'
'-x-1/2, y-1/2, z'

loop_
_atom_site_label
_atom_site_type_symbol
_atom_site_fract_x
_atom_site_fract_y
_atom_site_fract_z
_atom_site_U_iso_or_equiv
_atom_site_adp_type
_atom_site_occupancy
_atom_site_symmetry_multiplicity
_atom_site_calc_flag
_atom_site_refinement_flags
_atom_site_disorder_assembly
_atom_site_disorder_group
Pd1 Pd 0.123153(5) 0.868079(8) 0.133752(5) 0.01053(3) Uani 1 1 d . . .
Cl1 Cl 0.388676(17) 0.88425(3) 0.217628(18) 0.01618(6) Uani 1 1 d . . .
N1 N 0.04444(6) 0.75269(9) 0.06870(5) 0.01285(17) Uani 1 1 d . . .
N2 N 0.19451(6) 1.00942(10) 0.19827(6) 0.01431(18) Uani 1 1 d . . .
N3 N 0.08430(7) 0.77020(11) 0.23321(6) 0.01565(19) Uani 1 1 d . . .
C1 C -0.01294(7) 0.64857(11) 0.09019(7) 0.0145(2) Uani 1 1 d . . .
C2 C -0.07579(7) 0.59722(12) 0.04546(7) 0.0164(2) Uani 1 1 d . . .
C3 C -0.07863(7) 0.65091(12) -0.02368(8) 0.0161(2) Uani 1 1 d . . .
C4 C -0.01863(7) 0.75533(12) -0.04680(7) 0.0147(2) Uani 1 1 d . . .
C5 C 0.04222(7) 0.80691(11) 0.00018(6) 0.0120(2) Uani 1 1 d . . .
C6 C 0.10716(7) 0.92124(11) -0.01556(7) 0.0123(2) Uani 1 1 d . . .
C7 C 0.11858(7) 0.98752(11) -0.08262(7) 0.0149(2) Uani 1 1 d . . .
C8 C 0.18324(7) 1.09235(12) -0.09279(7) 0.0163(2) Uani 1 1 d . . .
C9 C 0.23581(8) 1.13018(11) -0.03695(7) 0.0171(2) Uani 1 1 d . . .
C10 C 0.22335(7) 1.06567(12) 0.03002(7) 0.0146(2) Uani 1 1 d . . .
C11 C 0.15857(7) 0.96201(11) 0.04223(6) 0.01136(19) Uani 1 1 d . . .
C12 C 0.16219(8) 0.99777(12) 0.27203(7) 0.0157(2) Uani 1 1 d . . .
C13 C 0.14236(8) 0.82970(13) 0.28820(7) 0.0174(2) Uani 1 1 d . . .
H2NA H 0.2445(11) 0.9816(15) 0.1986(8) 0.024(4) Uiso 1 1 d . . .
H2NB H 0.1880(10) 1.1028(15) 0.1829(9) 0.020(4) Uiso 1 1 d . . .
H3NA H 0.0369(11) 0.8024(17) 0.2404(9) 0.031(5) Uiso 1 1 d . . .
H3NB H 0.0872(12) 0.6711(18) 0.2357(9) 0.030(4) Uiso 1 1 d . . .
H1 H -0.0063(11) 0.6109(16) 0.1368(7) 0.012(4) Uiso 1 1 d . . .
H2 H -0.1159(10) 0.5339(17) 0.0626(9) 0.024(4) Uiso 1 1 d . . .
H3 H -0.1193(10) 0.6145(15) -0.0509(10) 0.022(4) Uiso 1 1 d . . .
H4 H -0.0202(9) 0.7955(14) -0.0953(8) 0.013(3) Uiso 1 1 d . . .
H7 H 0.0813(10) 0.9618(15) -0.1200(8) 0.014(4) Uiso 1 1 d . . .
H8 H 0.1919(14) 1.1344(16) -0.1337(10) 0.038(6) Uiso 1 1 d . . .
H9 H 0.2813(11) 1.1973(18) -0.0450(9) 0.034(5) Uiso 1 1 d . . .
H10 H 0.2626(10) 1.0929(14) 0.0678(8) 0.015(3) Uiso 1 1 d . . .
H12A H 0.1153(9) 1.0567(15) 0.2763(8) 0.007(3) Uiso 1 1 d . . .
H12B H 0.2015(9) 1.0367(14) 0.3053(8) 0.017(4) Uiso 1 1 d . . .
H13A H 0.1946(10) 0.7719(15) 0.2878(8) 0.019(4) Uiso 1 1 d . . .
H13B H 0.1203(9) 0.8203(17) 0.3412(9) 0.017(4) Uiso 1 1 d . . .

loop_
_atom_site_aniso_label
_atom_site_aniso_U_11
_atom_site_aniso_U_22
_atom_site_aniso_U_33
_atom_site_aniso_U_23
_atom_site_aniso_U_13
_atom_site_aniso_U_12
Pd1 0.00976(3) 0.01131(3) 0.01052(5) -0.00165(2) -0.00149(3) 0.00106(2)
Cl1 0.01565(11) 0.01548(10) 0.01742(16) 0.00114(9) 0.00088(10) 0.00048(8)
N1 0.0120(4) 0.0137(3) 0.0128(5) -0.0019(3) -0.0008(3) 0.0005(3)
N2 0.0145(4) 0.0150(4) 0.0134(6) 0.0004(3) -0.0014(4) 0.0005(3)
N3 0.0160(4) 0.0142(4) 0.0168(6) -0.0017(3) -0.0014(4) -0.0006(3)
C1 0.0131(4) 0.0146(4) 0.0159(7) -0.0016(4) 0.0004(4) -0.0011(3)
C2 0.0128(4) 0.0157(4) 0.0208(7) -0.0034(4) -0.0005(4) -0.0009(4)
C3 0.0125(4) 0.0158(4) 0.0201(7) -0.0059(4) -0.0040(4) 0.0021(3)
C4 0.0147(5) 0.0147(4) 0.0147(6) -0.0035(4) -0.0033(4) 0.0028(3)
C5 0.0111(4) 0.0121(4) 0.0128(6) -0.0028(3) -0.0009(4) 0.0026(3)
C6 0.0112(4) 0.0112(4) 0.0144(6) -0.0032(4) -0.0004(4) 0.0025(3)
C7 0.0158(5) 0.0151(4) 0.0137(6) -0.0035(4) -0.0012(4) 0.0037(4)
C8 0.0184(5) 0.0163(4) 0.0142(7) -0.0001(4) 0.0035(4) 0.0025(4)
C9 0.0140(4) 0.0159(4) 0.0215(7) -0.0023(4) 0.0040(4) -0.0007(4)
C10 0.0116(4) 0.0160(4) 0.0162(7) -0.0034(4) 0.0003(4) 0.0001(3)
C11 0.0108(4) 0.0116(4) 0.0117(6) -0.0024(3) 0.0010(4) 0.0017(3)
C12 0.0216(5) 0.0140(4) 0.0113(6) -0.0009(4) -0.0017(5) -0.0004(4)
C13 0.0220(5) 0.0153(4) 0.0149(7) 0.0005(4) -0.0043(5) -0.0003(4)

loop_
_atom_type_symbol
_atom_type_description
_atom_type_scat_dispersion_real
_atom_type_scat_dispersion_imag
_atom_type_scat_source
C C 0.0033 0.0016 'International Tables Vol C Tables 4.2.6.8 and 6.1.1.4'
H H 0.0000 0.0000 'International Tables Vol C Tables 4.2.6.8 and 6.1.1.4'
N N 0.0061 0.0033 'International Tables Vol C Tables 4.2.6.8 and 6.1.1.4'
Pd Pd -0.9988 1.0072 'International Tables Vol C Tables 4.2.6.8 and 6.1.1.4'
Cl Cl 0.1484 0.1585 'International Tables Vol C Tables 4.2.6.8 and 6.1.1.4'

loop_
_geom_angle_atom_site_label_1
_geom_angle_atom_site_label_2
_geom_angle_atom_site_label_3
_geom_angle
_geom_angle_site_symmetry_1
_geom_angle_site_symmetry_3
_geom_angle_publ_flag
C11 Pd1 N1 81.63(4) . . yes
C11 Pd1 N2 96.33(4) . . yes
N1 Pd1 N2 173.01(4) . . yes
C11 Pd1 N3 179.08(4) . . yes
N1 Pd1 N3 98.80(4) . . yes
N2 Pd1 N3 83.14(4) . . yes
C1 N1 C5 119.40(10) . . ?
C1 N1 Pd1 124.98(8) . . ?
C5 N1 Pd1 114.69(7) . . ?
C12 N2 Pd1 108.40(7) . . ?
C12 N2 H2NA 107.9(11) . . ?
Pd1 N2 H2NA 111.5(10) . . ?
C12 N2 H2NB 109.5(11) . . ?
Pd1 N2 H2NB 106.7(11) . . ?
H2NA N2 H2NB 112.7(14) . . ?
C13 N3 Pd1 106.85(7) . . ?
C13 N3 H3NA 110.5(12) . . ?
Pd1 N3 H3NA 106.2(12) . . ?
C13 N3 H3NB 105.9(12) . . ?
Pd1 N3 H3NB 115.1(12) . . ?
H3NA N3 H3NB 112.2(16) . . ?
N1 C1 C2 121.85(12) . . ?
N1 C1 H1 115.6(10) . . ?
C2 C1 H1 122.5(10) . . ?
C3 C2 C1 119.25(11) . . ?
C3 C2 H2 121.0(11) . . ?
C1 C2 H2 119.6(11) . . ?
C2 C3 C4 119.31(11) . . ?
C2 C3 H3 116.7(11) . . ?
C4 C3 H3 124.0(11) . . ?
C3 C4 C5 119.70(12) . . ?
C3 C4 H4 120.3(8) . . ?
C5 C4 H4 120.0(8) . . ?
N1 C5 C4 120.45(10) . . ?
N1 C5 C6 113.63(10) . . ?
C4 C5 C6 125.91(11) . . ?
C7 C6 C11 121.20(10) . . ?
C7 C6 C5 123.45(10) . . ?
C11 C6 C5 115.36(11) . . ?
C8 C7 C6 119.23(11) . . ?
C8 C7 H7 121.3(9) . . ?
C6 C7 H7 119.4(9) . . ?
C9 C8 C7 120.21(12) . . ?
C9 C8 H8 118.7(14) . . ?
C7 C8 H8 121.1(14) . . ?
C8 C9 C10 120.31(11) . . ?
C8 C9 H9 119.5(11) . . ?
C10 C9 H9 120.1(11) . . ?
C11 C10 C9 120.93(11) . . ?
C11 C10 H10 121.0(8) . . ?
C9 C10 H10 118.0(8) . . ?
C10 C11 C6 118.07(11) . . ?
C10 C11 Pd1 128.28(9) . . ?
C6 C11 Pd1 113.56(8) . . ?
N2 C12 C13 109.02(9) . . ?
N2 C12 H12A 109.4(9) . . ?
C13 C12 H12A 110.0(8) . . ?
N2 C12 H12B 111.1(9) . . ?
C13 C12 H12B 110.2(8) . . ?
H12A C12 H12B 107.1(11) . . ?
N3 C13 C12 108.82(10) . . ?
N3 C13 H13A 110.9(9) . . ?
C12 C13 H13A 107.9(8) . . ?
N3 C13 H13B 114.8(8) . . ?
C12 C13 H13B 109.4(8) . . ?
H13A C13 H13B 104.8(11) . . ?

loop_
_geom_bond_atom_site_label_1
_geom_bond_atom_site_label_2
_geom_bond_distance
_geom_bond_site_symmetry_2
_geom_bond_publ_flag
Pd1 C11 1.9849(12) . yes
Pd1 N1 2.0195(9) . yes
Pd1 N2 2.0652(10) . yes
Pd1 N3 2.1443(11) . yes
N1 C1 1.3473(14) . ?
N1 C5 1.3712(15) . ?
N2 C12 1.4842(17) . ?
N2 H2NA 0.836(17) . ?
N2 H2NB 0.861(14) . ?
N3 C13 1.4830(17) . ?
N3 H3NA 0.820(18) . ?
N3 H3NB 0.857(15) . ?
C1 C2 1.3854(17) . ?
C1 H1 0.940(14) . ?
C2 C3 1.3809(19) . ?
C2 H2 0.903(16) . ?
C3 C4 1.3873(17) . ?
C3 H3 0.886(17) . ?
C4 C5 1.3894(16) . ?
C4 H4 0.976(14) . ?
C5 C6 1.4639(15) . ?
C6 C7 1.3964(17) . ?
C6 C11 1.4088(16) . ?
C7 C8 1.3886(16) . ?
C7 H7 0.950(15) . ?
C8 C9 1.3855(18) . ?
C8 H8 0.862(17) . ?
C9 C10 1.3911(18) . ?
C9 H9 0.943(17) . ?
C10 C11 1.3892(15) . ?
C10 H10 0.977(15) . ?
C12 C13 1.5138(15) . ?
C12 H12A 0.911(13) . ?
C12 H12B 0.948(15) . ?
C13 H13A 0.974(16) . ?
C13 H13B 1.061(17) . ?

loop_
_geom_hbond_atom_site_label_D
_geom_hbond_atom_site_label_H
_geom_hbond_atom_site_label_A
_geom_hbond_distance_DH
_geom_hbond_distance_HA
_geom_hbond_distance_DA
_geom_hbond_angle_DHA
_geom_hbond_site_symmetry_A
N2 H2NA Cl1 0.836(17) 2.486(17) 3.3156(11) 171.5(14) .
N2 H2NB Cl1 0.861(14) 2.796(14) 3.5137(10) 141.8(14) 8_665
N3 H3NA Cl1 0.820(18) 2.603(18) 3.4153(11) 171.1(16) 6_556
N3 H3NB Cl1 0.857(15) 2.525(16) 3.3668(10) 167.7(16) 8_655
